data_7057959
loop_
_publ_author_name
'Vila, Carlos'
'Tortosa, Arturo'
'Blay, Gonzalo'
'Mu\~noz, M. Carmen'
'Pedro, Jos\'e R.'

_publ_section_title
;
 Organocatalytic enantioselective functionalization of indoles in the
 carbocyclic ring with cyclic imines
;
_journal_issue 1
_journal_name_full 'New Journal of Chemistry'
_journal_page_first 130
_journal_paper_doi 10.1039/C8NJ05577G
_journal_volume 43
_journal_year 2019
_chemical_absolute_configuration ad
_chemical_formula_sum 'C15 H12 N2 O4 S'
_chemical_formula_weight 316.33
_space_group_crystal_system trigonal
_space_group_IT_number 145
_space_group_name_Hall 'P 32'
_space_group_name_H-M_alt 'P 32'
_symmetry_space_group_name_Hall 'P 32'
_symmetry_space_group_name_H-M 'P 32'
_atom_sites_solution_hydrogens difmap
_audit_creation_method SHELXL-2014
_audit_update_record
;
2018-05-31 deposited with the CCDC.
2018-11-13 downloaded from the CCDC.
;
_cell_angle_alpha 90
_cell_angle_beta 90
_cell_angle_gamma 120
_cell_formula_units_Z 3
_cell_length_a 11.2011(3)
_cell_length_b 11.2011(3)
_cell_length_c 9.5878(3)
_cell_measurement_reflns_used 3378
_cell_measurement_temperature 200(1)
_cell_measurement_theta_max 27.4330
_cell_measurement_theta_min 3.6290
_cell_volume 1041.77(5)
_computing_cell_refinement 'CrysAlisPro, Agilent Technologies'
_computing_data_collection 'CrysAlisPro, Agilent Technologies'
_computing_data_reduction 'CrysAlisPro, Agilent Technologies'
_computing_structure_refinement 'SHELXL-2014 (Sheldrick, 2014)'
_computing_structure_solution 'SHELXS-2014 (Sheldrick, 2014)'
_diffrn_ambient_temperature 200(1)
_diffrn_measured_fraction_theta_full 0.997
_diffrn_measured_fraction_theta_max 0.917
_diffrn_measurement_device_type 'SuperNova Sapphire3'
_diffrn_radiation_type MoK\a
_diffrn_radiation_wavelength 0.71073
_diffrn_reflns_av_R_equivalents 0.0367
_diffrn_reflns_av_unetI/netI 0.0521
_diffrn_reflns_Laue_measured_fraction_full 0.997
_diffrn_reflns_Laue_measured_fraction_max 0.917
_diffrn_reflns_limit_h_max 14
_diffrn_reflns_limit_h_min -14
_diffrn_reflns_limit_k_max 14
_diffrn_reflns_limit_k_min -14
_diffrn_reflns_limit_l_max 12
_diffrn_reflns_limit_l_min -12
_diffrn_reflns_number 8942
_diffrn_reflns_point_group_measured_fraction_full 0.964
_diffrn_reflns_point_group_measured_fraction_max 0.847
_diffrn_reflns_theta_full 25.000
_diffrn_reflns_theta_max 29.873
_diffrn_reflns_theta_min 3.638
_exptl_absorpt_coefficient_mu 0.254
_exptl_absorpt_correction_T_max 1.00000
_exptl_absorpt_correction_T_min 0.93875
_exptl_absorpt_correction_type multi-scan
_exptl_absorpt_process_details 'Empirical absorption correction'
_exptl_crystal_colour colorless
_exptl_crystal_density_diffrn 1.513
_exptl_crystal_description prismatic
_exptl_crystal_F_000 492
_exptl_crystal_size_max 0.080
_exptl_crystal_size_mid 0.060
_exptl_crystal_size_min 0.040
_refine_diff_density_max 0.218
_refine_diff_density_min -0.283
_refine_diff_density_rms 0.050
_refine_ls_abs_structure_details
;
 Flack x determined using 1184 quotients [(I+)-(I-)]/[(I+)+(I-)]
 (Parsons, Flack and Wagner, Acta Cryst. B69 (2013) 249-259).
;
_refine_ls_abs_structure_Flack -0.05(4)
_refine_ls_extinction_method none
_refine_ls_goodness_of_fit_ref 0.821
_refine_ls_hydrogen_treatment refall
_refine_ls_matrix_type full
_refine_ls_number_parameters 247
_refine_ls_number_reflns 3404
_refine_ls_number_restraints 1
_refine_ls_restrained_S_all 0.821
_refine_ls_R_factor_all 0.0515
_refine_ls_R_factor_gt 0.0409
_refine_ls_shift/su_max 0.002
_refine_ls_shift/su_mean 0.000
_refine_ls_structure_factor_coef Fsqd
_refine_ls_weighting_details 'w=1/[\s^2^(Fo^2^)+(0.0887P)^2^+0.1726P] where P=(Fo^2^+2Fc^2^)/3'
_refine_ls_weighting_scheme calc
_refine_ls_wR_factor_gt 0.1007
_refine_ls_wR_factor_ref 0.1154
_reflns_Friedel_coverage 0.847
_reflns_Friedel_fraction_full 0.930
_reflns_Friedel_fraction_max 0.777
_reflns_number_gt 2953
_reflns_number_total 3404
_reflns_threshold_expression 'I > 2\s(I)'
_cod_data_source_file c8nj05577g2.cif
_cod_data_source_block shelx
_cod_depositor_comments 'Adding full bibliography for 7057959--7057960.cif.'
_cod_original_cell_volume 1041.77(6)
_cod_database_code 7057959
_shelx_space_group_comment
;
The symmetry employed for this shelxl refinement is uniquely defined
by the following loop, which should always be used as a source of
symmetry information in preference to the above space-group names.
They are only intended as comments.
;
_shelx_estimated_absorpt_t_min 0.980
_shelx_estimated_absorpt_t_max 0.990
_shelxl_version_number 2014-1

loop_
_space_group_symop_operation_xyz
'x, y, z'
'-y, x-y, z+2/3'
'-x+y, -x, z+1/3'

loop_
_atom_site_label
_atom_site_type_symbol
_atom_site_fract_x
_atom_site_fract_y
_atom_site_fract_z
_atom_site_U_iso_or_equiv
_atom_site_adp_type
_atom_site_occupancy
_atom_site_site_symmetry_order
_atom_site_calc_flag
S S 0.51334(8) 0.74107(8) 0.32471(9) 0.0239(2) Uani 1 1 d
O1 O 0.4214(3) 0.5973(3) 0.3147(3) 0.0421(8) Uani 1 1 d
O2 O 0.6008(3) 0.8111(3) 0.2096(2) 0.0265(5) Uani 1 1 d
O3 O 0.6075(3) 0.7589(3) 0.4543(3) 0.0332(6) Uani 1 1 d
O4 O 0.3530(4) 0.8694(3) 0.6238(4) 0.0476(9) Uani 1 1 d
N1 N 0.4325(3) 0.8205(3) 0.3669(4) 0.0278(7) Uani 1 1 d
N2 N 0.4019(4) 1.3200(3) 0.3504(3) 0.0315(7) Uani 1 1 d
C1 C 0.5275(4) 0.9705(3) 0.3954(3) 0.0220(6) Uani 1 1 d
C2 C 0.6430(4) 0.9914(4) 0.4944(4) 0.0262(7) Uani 1 1 d
C3 C 0.7226(4) 1.1164(5) 0.5625(5) 0.0365(9) Uani 1 1 d
C4 C 0.8320(5) 1.1395(6) 0.6473(5) 0.0498(13) Uani 1 1 d
C5 C 0.8625(6) 1.0360(7) 0.6687(5) 0.0533(14) Uani 1 1 d
C6 C 0.7860(5) 0.9098(6) 0.6042(4) 0.0427(11) Uani 1 1 d
C7 C 0.6790(4) 0.8910(4) 0.5167(4) 0.0288(7) Uani 1 1 d
C8 C 0.4440(4) 1.0349(4) 0.4460(4) 0.0241(7) Uani 1 1 d
C9 C 0.4542(4) 1.1518(3) 0.3808(3) 0.0229(7) Uani 1 1 d
C10 C 0.5379(4) 1.2403(4) 0.2704(4) 0.0268(7) Uani 1 1 d
C11 C 0.5029(5) 1.3412(4) 0.2563(4) 0.0350(9) Uani 1 1 d
C12 C 0.3700(4) 1.2053(4) 0.4283(4) 0.0256(7) Uani 1 1 d
C13 C 0.2766(4) 1.1438(4) 0.5385(4) 0.0311(8) Uani 1 1 d
C14 C 0.2713(4) 1.0325(4) 0.6028(4) 0.0330(9) Uani 1 1 d
C15 C 0.3550(4) 0.9799(4) 0.5587(4) 0.0298(8) Uani 1 1 d
H1 H 0.563(5) 1.008(5) 0.306(5) 0.028(11) Uiso 1 1 d
H1N H 0.380(5) 0.781(5) 0.439(5) 0.033(12) Uiso 1 1 d
H2N H 0.376(5) 1.376(5) 0.368(5) 0.037(13) Uiso 1 1 d
H14 H 0.213(5) 0.988(5) 0.687(5) 0.044(13) Uiso 1 1 d
H10 H 0.599(5) 1.224(5) 0.216(5) 0.035(12) Uiso 1 1 d
H6 H 0.794(6) 0.824(6) 0.627(6) 0.057(16) Uiso 1 1 d
H11 H 0.531(6) 1.422(6) 0.194(6) 0.053(15) Uiso 1 1 d
H4 H 0.892(6) 1.228(6) 0.693(6) 0.053(15) Uiso 1 1 d
H13 H 0.226(5) 1.181(5) 0.568(5) 0.037(12) Uiso 1 1 d
H3 H 0.702(5) 1.185(5) 0.550(5) 0.039(12) Uiso 1 1 d
H5 H 0.927(6) 1.047(6) 0.722(6) 0.046(14) Uiso 1 1 d
H1O H 0.284(9) 0.830(9) 0.683(8) 0.09(3) Uiso 1 1 d

loop_
_atom_site_aniso_label
_atom_site_aniso_U_11
_atom_site_aniso_U_22
_atom_site_aniso_U_33
_atom_site_aniso_U_23
_atom_site_aniso_U_13
_atom_site_aniso_U_12
S 0.0242(4) 0.0175(4) 0.0315(4) -0.0002(3) 0.0046(3) 0.0117(3)
O1 0.0329(15) 0.0185(13) 0.072(2) -0.0003(13) 0.0130(15) 0.0105(12)
O2 0.0293(13) 0.0253(12) 0.0237(13) -0.0030(9) 0.0022(10) 0.0129(11)
O3 0.0523(17) 0.0333(15) 0.0287(14) -0.0006(11) -0.0019(11) 0.0325(14)
O4 0.065(2) 0.0397(17) 0.0514(19) 0.0288(15) 0.0371(17) 0.0360(17)
N1 0.0253(15) 0.0165(14) 0.0425(18) 0.0010(13) 0.0079(13) 0.0112(12)
N2 0.0405(19) 0.0223(15) 0.0376(17) -0.0003(13) -0.0031(14) 0.0202(15)
C1 0.0265(16) 0.0170(15) 0.0241(16) 0.0030(12) 0.0067(13) 0.0122(13)
C2 0.0279(18) 0.0284(18) 0.0243(16) 0.0027(13) 0.0074(13) 0.0155(15)
C3 0.034(2) 0.034(2) 0.043(2) -0.0080(17) 0.0022(17) 0.0183(18)
C4 0.034(2) 0.060(3) 0.047(3) -0.023(2) -0.0067(19) 0.017(2)
C5 0.048(3) 0.083(4) 0.038(2) -0.024(2) -0.019(2) 0.040(3)
C6 0.055(3) 0.061(3) 0.027(2) -0.0015(18) -0.0056(18) 0.040(3)
C7 0.0361(19) 0.036(2) 0.0215(16) 0.0000(14) 0.0008(13) 0.0239(17)
C8 0.0276(17) 0.0202(16) 0.0280(17) 0.0021(12) 0.0057(13) 0.0146(14)
C9 0.0238(16) 0.0184(15) 0.0276(17) -0.0018(12) -0.0005(12) 0.0115(13)
C10 0.0318(19) 0.0231(17) 0.0260(17) 0.0028(13) 0.0013(14) 0.0142(15)
C11 0.045(2) 0.0233(18) 0.036(2) 0.0041(15) -0.0011(17) 0.0168(17)
C12 0.0262(17) 0.0213(17) 0.0320(18) -0.0065(13) -0.0043(13) 0.0139(14)
C13 0.0316(19) 0.0322(19) 0.037(2) -0.0070(15) 0.0039(15) 0.0212(17)
C14 0.039(2) 0.031(2) 0.033(2) 0.0029(15) 0.0139(16) 0.0203(18)
C15 0.035(2) 0.0244(18) 0.0345(19) 0.0052(14) 0.0114(15) 0.0178(16)

loop_
_atom_type_symbol
_atom_type_description
_atom_type_scat_dispersion_real
_atom_type_scat_dispersion_imag
_atom_type_scat_source
C C 0.0033 0.0016 'International Tables Vol C Tables 4.2.6.8 and 6.1.1.4'
H H 0.0000 0.0000 'International Tables Vol C Tables 4.2.6.8 and 6.1.1.4'
N N 0.0061 0.0033 'International Tables Vol C Tables 4.2.6.8 and 6.1.1.4'
O O 0.0106 0.0060 'International Tables Vol C Tables 4.2.6.8 and 6.1.1.4'
S S 0.1246 0.1234 'International Tables Vol C Tables 4.2.6.8 and 6.1.1.4'

loop_
_geom_angle_atom_site_label_1
_geom_angle_atom_site_label_2
_geom_angle_atom_site_label_3
_geom_angle
O2 S O1 118.90(17)
O2 S O3 107.99(16)
O1 S O3 104.92(18)
O2 S N1 108.25(16)
O1 S N1 110.87(17)
O3 S N1 104.96(16)
C7 O3 S 117.3(2)
C1 N1 S 112.8(2)
C12 N2 C11 109.1(3)
N1 C1 C8 109.3(3)
N1 C1 C2 111.0(3)
C8 C1 C2 113.9(3)
C7 C2 C3 116.4(4)
C7 C2 C1 122.6(3)
C3 C2 C1 120.9(3)
C4 C3 C2 121.7(5)
C5 C4 C3 120.0(5)
C4 C5 C6 120.5(4)
C5 C6 C7 118.2(5)
C2 C7 C6 123.2(4)
C2 C7 O3 122.7(3)
C6 C7 O3 114.0(3)
C15 C8 C9 117.8(3)
C15 C8 C1 120.9(3)
C9 C8 C1 121.3(3)
C8 C9 C12 119.3(3)
C8 C9 C10 134.0(3)
C12 C9 C10 106.6(3)
C11 C10 C9 106.6(3)
N2 C11 C10 110.0(3)
N2 C12 C13 130.7(3)
N2 C12 C9 107.7(3)
C13 C12 C9 121.6(3)
C14 C13 C12 118.0(3)
C13 C14 C15 121.0(4)
O4 C15 C8 116.0(3)
O4 C15 C14 121.9(3)
C8 C15 C14 122.2(3)

loop_
_geom_bond_atom_site_label_1
_geom_bond_atom_site_label_2
_geom_bond_distance
S O2 1.423(3)
S O1 1.416(3)
S O3 1.577(3)
S N1 1.606(3)
O3 C7 1.416(5)
O4 C15 1.376(5)
N1 C1 1.497(4)
N2 C12 1.370(5)
N2 C11 1.371(6)
C1 C8 1.518(5)
C1 C2 1.526(5)
C2 C7 1.388(5)
C2 C3 1.391(6)
C3 C4 1.383(7)
C4 C5 1.378(8)
C5 C6 1.380(8)
C6 C7 1.391(6)
C8 C15 1.388(5)
C8 C9 1.402(5)
C9 C12 1.422(5)
C9 C10 1.433(5)
C10 C11 1.375(5)
C12 C13 1.402(6)
C13 C14 1.366(6)
C14 C15 1.399(5)
